data_1574801
loop_
_publ_author_name
'Zhang, Ming-Zhi'
'Zhao, Yue'
'Hu, Chun-Li'
'Mao, Jiang-Gao'

_publ_section_title
;
 BaSbBS<sub>4</sub>: a record-high-performance birefringent crystal
 identified by a target-driven closed-loop strategy.
;
_journal_issue 27
_journal_name_full 'Chemical science'
_journal_page_first 12577
_journal_page_last 12586
_journal_paper_doi 10.1039/d5sc01983d
_journal_volume 16
_journal_year 2025
_chemical_formula_moiety 'B Ba S4 Sb'
_chemical_formula_sum 'B Ba S4 Sb'
_chemical_formula_weight 398.14
_space_group_crystal_system orthorhombic
_space_group_IT_number 62
_space_group_name_Hall '-P 2ac 2n'
_space_group_name_H-M_alt 'P n m a'
_atom_sites_solution_primary dual
_audit_creation_date 2024-10-22
_audit_creation_method
;
Olex2 1.5
(compiled 2024.02.16 svn.r378c4104 for OlexSys, GUI svn.r6928)
;
_audit_update_record
;
2025-01-26 deposited with the CCDC.	2025-06-04 downloaded from the CCDC.
;
_cell_angle_alpha 90
_cell_angle_beta 90
_cell_angle_gamma 90
_cell_formula_units_Z 4
_cell_length_a 9.6601(12)
_cell_length_b 6.2154(7)
_cell_length_c 11.6330(13)
_cell_measurement_reflns_used 4353
_cell_measurement_temperature 296(2)
_cell_measurement_theta_max 29.4520
_cell_measurement_theta_min 3.9980
_cell_volume 698.46(14)
_computing_molecular_graphics 'Olex2 1.5 (Dolomanov et al., 2009)'
_computing_publication_material 'Olex2 1.5 (Dolomanov et al., 2009)'
_computing_structure_refinement 'SHELXL 2018/3 (Sheldrick, 2015)'
_computing_structure_solution 'SHELXT 2014/5 (Sheldrick, 2014)'
_diffrn_ambient_temperature 296.15
_diffrn_measured_fraction_theta_full 0.997
_diffrn_measured_fraction_theta_max 0.928
_diffrn_measurement_device_type 'SuperNova, Dual, Cu at home/near, Atlas'
_diffrn_radiation_type MoK\a
_diffrn_radiation_wavelength 0.71073
_diffrn_reflns_av_R_equivalents 0.0653
_diffrn_reflns_av_unetI/netI 0.0373
_diffrn_reflns_Laue_measured_fraction_full 0.997
_diffrn_reflns_Laue_measured_fraction_max 0.928
_diffrn_reflns_limit_h_max 12
_diffrn_reflns_limit_h_min -12
_diffrn_reflns_limit_k_max 8
_diffrn_reflns_limit_k_min -7
_diffrn_reflns_limit_l_max 14
_diffrn_reflns_limit_l_min -15
_diffrn_reflns_number 7617
_diffrn_reflns_point_group_measured_fraction_full 0.997
_diffrn_reflns_point_group_measured_fraction_max 0.928
_diffrn_reflns_theta_full 25.242
_diffrn_reflns_theta_max 29.657
_diffrn_reflns_theta_min 2.741
_exptl_absorpt_coefficient_mu 10.540
_exptl_absorpt_correction_T_max 1.00000
_exptl_absorpt_correction_T_min 0.02169
_exptl_absorpt_correction_type multi-scan
_exptl_crystal_colour 'clear orangish yellow'
_exptl_crystal_colour_lustre clear
_exptl_crystal_colour_modifier orangish
_exptl_crystal_colour_primary yellow
_exptl_crystal_density_diffrn 3.786
_exptl_crystal_description needle
_exptl_crystal_F_000 704
_exptl_crystal_size_max 0.3
_exptl_crystal_size_mid 0.08
_exptl_crystal_size_min 0.05
_refine_diff_density_max 1.985
_refine_diff_density_min -1.346
_refine_diff_density_rms 0.310
_refine_ls_extinction_method none
_refine_ls_goodness_of_fit_ref 1.078
_refine_ls_hydrogen_treatment undef
_refine_ls_matrix_type full
_refine_ls_number_parameters 40
_refine_ls_number_reflns 1000
_refine_ls_number_restraints 0
_refine_ls_restrained_S_all 1.078
_refine_ls_R_factor_all 0.0430
_refine_ls_R_factor_gt 0.0342
_refine_ls_shift/su_max 0.000
_refine_ls_shift/su_mean 0.000
_refine_ls_structure_factor_coef Fsqd
_refine_ls_weighting_details 'w=1/[\s^2^(Fo^2^)+(0.0432P)^2^+3.2811P] where P=(Fo^2^+2Fc^2^)/3'
_refine_ls_weighting_scheme calc
_refine_ls_wR_factor_gt 0.0779
_refine_ls_wR_factor_ref 0.0845
_reflns_Friedel_coverage 0.000
_reflns_number_gt 878
_reflns_number_total 1000
_reflns_threshold_expression 'I > 2\s(I)'
_cod_data_source_file d5sc01983d2.cif
_cod_data_source_block zmz-70-19huang_auto
_cod_depositor_comments 'Adding full bibliography for 1574801.cif.'
_cod_database_code 1574801
_shelx_shelxl_version_number 2018/3
_shelx_space_group_comment
;
The symmetry employed for this shelxl refinement is uniquely defined
by the following loop, which should always be used as a source of
symmetry information in preference to the above space-group names.
They are only intended as comments.
;
_shelx_estimated_absorpt_t_max 0.621
_shelx_estimated_absorpt_t_min 0.144
_olex2_refinement_description
;
;
_olex2_submission_special_instructions 'No special instructions were received'

loop_
_space_group_symop_operation_xyz
'x, y, z'
'-x+1/2, -y, z+1/2'
'-x, y+1/2, -z'
'x+1/2, -y+1/2, -z+1/2'
'-x, -y, -z'
'x-1/2, y, -z-1/2'
'x, -y-1/2, z'
'-x-1/2, y-1/2, z-1/2'

loop_
_atom_site_label
_atom_site_type_symbol
_atom_site_fract_x
_atom_site_fract_y
_atom_site_fract_z
_atom_site_U_iso_or_equiv
_atom_site_adp_type
_atom_site_occupancy
_atom_site_site_symmetry_order
_atom_site_calc_flag
_atom_site_refinement_flags_posn
_atom_site_refinement_flags_adp
_atom_site_refinement_flags_occupancy
_atom_site_disorder_assembly
_atom_site_disorder_group
Ba1 Ba 0.48623(5) 0.250000 0.33094(4) 0.01748(16) Uani 1 2 d S T P . .
Sb1 Sb 0.18906(6) 0.750000 0.45979(4) 0.01669(17) Uani 1 2 d S T P . .
S3 S 0.4268(2) 0.750000 0.40767(17) 0.0176(4) Uani 1 2 d S T P . .
S2 S 0.20683(15) 0.4986(2) 0.62909(12) 0.0176(3) Uani 1 1 d . . . . .
S1 S 0.1700(2) 0.250000 0.39809(18) 0.0214(4) Uani 1 2 d S T P . .
B1 B 0.1918(9) 0.250000 0.5480(7) 0.0127(17) Uani 1 2 d S T P . .

loop_
_atom_site_aniso_label
_atom_site_aniso_U_11
_atom_site_aniso_U_22
_atom_site_aniso_U_33
_atom_site_aniso_U_23
_atom_site_aniso_U_13
_atom_site_aniso_U_12
Ba1 0.0187(3) 0.0210(3) 0.0127(3) 0.000 -0.00015(17) 0.000
Sb1 0.0191(3) 0.0162(3) 0.0147(3) 0.000 -0.0012(2) 0.000
S3 0.0190(11) 0.0180(9) 0.0157(10) 0.000 0.0011(7) 0.000
S2 0.0268(8) 0.0123(6) 0.0139(7) -0.0014(5) 0.0025(6) -0.0011(5)
S1 0.0253(12) 0.0271(10) 0.0119(10) 0.000 -0.0010(8) 0.000
B1 0.019(5) 0.008(4) 0.011(4) 0.000 -0.003(3) 0.000

loop_
_atom_type_symbol
_atom_type_description
_atom_type_scat_dispersion_real
_atom_type_scat_dispersion_imag
_atom_type_scat_source
B B 0.0013 0.0007 'International Tables Vol C Tables 4.2.6.8 and 6.1.1.4'
Ba Ba -0.3244 2.2819 'International Tables Vol C Tables 4.2.6.8 and 6.1.1.4'
S S 0.1246 0.1234 'International Tables Vol C Tables 4.2.6.8 and 6.1.1.4'
Sb Sb -0.5866 1.5461 'International Tables Vol C Tables 4.2.6.8 and 6.1.1.4'

loop_
_geom_angle_atom_site_label_1
_geom_angle_atom_site_label_2
_geom_angle_atom_site_label_3
_geom_angle
_geom_angle_site_symmetry_1
_geom_angle_site_symmetry_3
_geom_angle_publ_flag
S3 Ba1 Sb1 36.73(4) 5_666 5_666 ?
S3 Ba1 Sb1 88.37(4) . 5_666 ?
S3 Ba1 Sb1 88.37(4) 1_545 5_666 ?
S3 Ba1 S3 77.56(4) 5_666 . ?
S3 Ba1 S3 77.56(4) 5_666 1_545 ?
S3 Ba1 S3 142.29(7) . 1_545 ?
S3 Ba1 S2 123.57(4) . 3_646 ?
S3 Ba1 S2 144.72(3) 5_666 2_564 ?
S3 Ba1 S2 71.27(4) 1_545 3_646 ?
S3 Ba1 S2 71.27(4) . 5_666 ?
S3 Ba1 S2 121.98(4) 1_545 2_564 ?
S3 Ba1 S2 69.81(4) . 2_564 ?
S3 Ba1 S2 121.98(4) . 8_655 ?
S3 Ba1 S2 123.57(4) 1_545 5_666 ?
S3 Ba1 S2 144.72(3) 5_666 8_655 ?
S3 Ba1 S2 68.54(4) 5_666 5_666 ?
S3 Ba1 S2 69.81(4) 1_545 8_655 ?
S3 Ba1 S2 68.54(4) 5_666 3_646 ?
S3 Ba1 S1 130.87(6) 5_666 6_656 ?
S2 Ba1 Sb1 39.06(3) 3_646 5_666 ?
S2 Ba1 Sb1 149.48(2) 8_655 5_666 ?
S2 Ba1 Sb1 39.06(3) 5_666 5_666 ?
S2 Ba1 Sb1 149.48(2) 2_564 5_666 ?
S2 Ba1 S2 142.39(3) 8_655 5_666 ?
S2 Ba1 S2 55.05(5) 8_655 2_564 ?
S2 Ba1 S2 111.43(4) 8_655 3_646 ?
S2 Ba1 S2 111.43(4) 2_564 5_666 ?
S2 Ba1 S2 55.01(5) 5_666 3_646 ?
S2 Ba1 S2 142.39(3) 2_564 3_646 ?
S1 Ba1 Sb1 94.14(4) 6_656 5_666 ?
S1 Ba1 Sb1 127.84(4) . 5_666 ?
S1 Ba1 S3 91.11(5) . 5_666 ?
S1 Ba1 S3 108.85(3) 6_656 1_545 ?
S1 Ba1 S3 108.85(3) 6_656 . ?
S1 Ba1 S3 76.30(4) . . ?
S1 Ba1 S3 76.30(4) . 1_545 ?
S1 Ba1 S2 68.19(4) 6_656 3_646 ?
S1 Ba1 S2 68.19(4) 6_656 5_666 ?
S1 Ba1 S2 68.76(4) . 2_564 ?
S1 Ba1 S2 144.58(3) . 5_666 ?
S1 Ba1 S2 74.21(4) 6_656 2_564 ?
S1 Ba1 S2 144.58(3) . 3_646 ?
S1 Ba1 S2 68.76(4) . 8_655 ?
S1 Ba1 S2 74.21(4) 6_656 8_655 ?
S1 Ba1 S1 138.02(5) . 6_656 ?
S3 Sb1 Ba1 52.61(5) . 5_666 ?
S3 Sb1 S2 97.68(5) . . ?
S3 Sb1 S2 97.68(5) . 7_575 ?
S2 Sb1 Ba1 57.79(3) . 5_666 ?
S2 Sb1 Ba1 57.79(3) 7_575 5_666 ?
S2 Sb1 S2 76.65(6) . 7_575 ?
Ba1 S3 Ba1 102.44(4) 5_666 . ?
Ba1 S3 Ba1 142.29(7) 1_565 . ?
Ba1 S3 Ba1 102.44(4) 5_666 1_565 ?
Sb1 S3 Ba1 103.80(4) . 1_565 ?
Sb1 S3 Ba1 90.66(6) . 5_666 ?
Sb1 S3 Ba1 103.80(4) . . ?
Ba1 S2 Ba1 100.05(4) 2_565 5_666 ?
Sb1 S2 Ba1 102.63(4) . 2_565 ?
Sb1 S2 Ba1 83.15(4) . 5_666 ?
B1 S2 Ba1 122.3(3) . 5_666 ?
B1 S2 Ba1 135.2(3) . 2_565 ?
B1 S2 Sb1 96.7(2) . . ?
Ba1 S1 Ba1 109.33(6) . 6_556 ?
B1 S1 Ba1 97.5(3) . . ?
B1 S1 Ba1 153.2(3) . 6_556 ?
S2 B1 S2 116.6(5) 7_565 . ?
S1 B1 S2 121.7(2) . . ?
S1 B1 S2 121.7(2) . 7_565 ?

loop_
_geom_bond_atom_site_label_1
_geom_bond_atom_site_label_2
_geom_bond_distance
_geom_bond_site_symmetry_2
_geom_bond_publ_flag
Ba1 Sb1 3.9706(8) 5_666 ?
Ba1 S3 3.2840(8) . ?
Ba1 S3 3.155(2) 5_666 ?
Ba1 S3 3.2840(8) 1_545 ?
Ba1 S2 3.3814(14) 2_564 ?
Ba1 S2 3.3814(14) 8_655 ?
Ba1 S2 3.3837(15) 3_646 ?
Ba1 S2 3.3837(15) 5_666 ?
Ba1 S1 3.153(2) . ?
Ba1 S1 3.201(2) 6_656 ?
Sb1 S3 2.375(2) . ?
Sb1 S2 2.5199(14) . ?
Sb1 S2 2.5199(15) 7_575 ?
S2 B1 1.816(5) . ?
S1 B1 1.756(9) . ?

loop_
_geom_torsion_atom_site_label_1
_geom_torsion_atom_site_label_2
_geom_torsion_atom_site_label_3
_geom_torsion_atom_site_label_4
_geom_torsion
_geom_torsion_site_symmetry_1
_geom_torsion_site_symmetry_2
_geom_torsion_site_symmetry_3
_geom_torsion_site_symmetry_4
_geom_torsion_publ_flag
Ba1 S2 B1 S2 -67.5(6) 2_565 . . 7_565 ?
Ba1 S2 B1 S2 90.9(5) 5_666 . . 7_565 ?
Ba1 S2 B1 S1 114.7(5) 2_565 . . . ?
Ba1 S2 B1 S1 -86.9(5) 5_666 . . . ?
Ba1 S1 B1 S2 -88.8(5) . . . 7_565 ?
Ba1 S1 B1 S2 88.8(5) . . . . ?
Ba1 S1 B1 S2 -91.2(5) 6_556 . . . ?
Ba1 S1 B1 S2 91.2(5) 6_556 . . 7_565 ?
Sb1 S2 B1 S2 177.0(4) . . . 7_565 ?
Sb1 S2 B1 S1 -0.8(5) . . . . ?
